data_7133820
loop_
_publ_author_name
'Qin, Yunlong'
'Zhang, Jianing'
'Zhang, Congcong'
'Wang, Qilin'

_publ_section_title
;
 Substituent-dependent [4+2] or [2+2] cycloadditions of phenylallenyl
 phosphine oxides with arynes.
;
_journal_issue 80
_journal_name_full 'Chemical communications (Cambridge, England)'
_journal_page_first 11343
_journal_page_last 11346
_journal_paper_doi 10.1039/d4cc03507k
_journal_volume 60
_journal_year 2024
_chemical_formula_moiety 'C27 H20 F O P'
_chemical_formula_sum 'C27 H20 F O P'
_chemical_formula_weight 410.40
_space_group_crystal_system monoclinic
_space_group_IT_number 14
_space_group_name_Hall '-P 2yn'
_space_group_name_H-M_alt 'P 1 21/n 1'
_atom_sites_solution_hydrogens geom
_atom_sites_solution_primary dual
_audit_creation_date 2024-02-01
_audit_creation_method
;
Olex2 1.5-beta
(compiled 2022.04.07 svn.rca3783a0 for OlexSys, GUI svn.r6439)
;
_audit_update_record
;
2024-05-08 deposited with the CCDC.	2024-09-16 downloaded from the CCDC.
;
_cell_angle_alpha 90
_cell_angle_beta 91.695(2)
_cell_angle_gamma 90
_cell_formula_units_Z 4
_cell_length_a 12.1019(2)
_cell_length_b 13.6934(3)
_cell_length_c 12.1992(2)
_cell_measurement_reflns_used 5058
_cell_measurement_temperature 169.99(10)
_cell_measurement_theta_max 73.4010
_cell_measurement_theta_min 3.6160
_cell_volume 2020.72(6)
_computing_cell_refinement 'CrysAlisPro 1.171.38.43f (Rigaku OD, 2015)'
_computing_data_collection 'CrysAlisPro 1.171.38.43f (Rigaku OD, 2015)'
_computing_data_reduction 'CrysAlisPro 1.171.38.43f (Rigaku OD, 2015)'
_computing_molecular_graphics 'Olex2 1.5-beta (Dolomanov et al., 2009)'
_computing_publication_material 'Olex2 1.5-beta (Dolomanov et al., 2009)'
_computing_structure_refinement 'SHELXL 2018/3 (Sheldrick, 2015)'
_computing_structure_solution 'SHELXT 2018/2 (Sheldrick, 2018)'
_diffrn_ambient_environment N~2~
_diffrn_ambient_temperature 169.99(10)
_diffrn_detector 'CCD plate'
_diffrn_detector_area_resol_mean 5.2684
_diffrn_detector_type AtlasS2
_diffrn_measured_fraction_theta_full 1.000
_diffrn_measured_fraction_theta_max 0.974
_diffrn_measurement_details
;
List of Runs (angles in degrees, time in seconds):

  # Type    Start    End  Width  t~exp~   \w     \q     \k     \f   Frames
#--------------------------------------------------------------------------
  1  \w     34.00  61.00   1.00    1.00    --   40.73 -38.00   0.00   27
  2  \w     50.00  75.00   1.00    1.00    --   40.73-125.00 -30.00   25
  3  \w     36.00 113.00   1.00    1.00    --  106.95-125.00-120.00   77
  4  \w     38.00 136.00   1.00    1.00    --  106.95 -61.00   0.00   98
  5  \w    136.00 162.00   1.00    1.00    --  106.95  45.00  30.00   26
  6  \w    113.00 166.00   1.00    1.00    --  106.95 125.00  60.00   53
  7  \w    146.00 171.00   1.00    1.00    --  106.95 125.00  30.00   25
  8  \w    109.00 162.00   1.00    1.00    --  106.95 125.00 120.00   53
  9  \w     99.00 134.00   1.00    1.00    --  106.95 125.00  30.00   35
 10  \w     80.00 146.00   1.00    1.00    --  106.95  30.00-180.00   66
 11  \w   -112.00 -19.00   1.00    1.00    --  -40.73 -38.00-150.00   93
 12  \w   -112.00 -17.00   1.00    1.00    --  -40.73 -38.00 -60.00   95
;
_diffrn_measurement_device 'four-circle diffractometer'
_diffrn_measurement_device_type 'SuperNova, Dual, Cu at zero, AtlasS2'
_diffrn_measurement_method '\w scans'
_diffrn_orient_matrix_type 'CrysAlisPro convention (1999,Acta A55,543-557)'
_diffrn_orient_matrix_UB_11 -0.0396823000
_diffrn_orient_matrix_UB_12 -0.0119335000
_diffrn_orient_matrix_UB_13 -0.1204579000
_diffrn_orient_matrix_UB_21 -0.0590981000
_diffrn_orient_matrix_UB_22 0.0993944000
_diffrn_orient_matrix_UB_23 0.0050486000
_diffrn_orient_matrix_UB_31 0.1055946000
_diffrn_orient_matrix_UB_32 0.0512737000
_diffrn_orient_matrix_UB_33 -0.0378952000
_diffrn_radiation_monochromator mirror
_diffrn_radiation_probe x-ray
_diffrn_radiation_type 'Cu K\a'
_diffrn_radiation_wavelength 1.54184
_diffrn_reflns_av_R_equivalents 0.0337
_diffrn_reflns_av_unetI/netI 0.0410
_diffrn_reflns_Laue_measured_fraction_full 1.000
_diffrn_reflns_Laue_measured_fraction_max 0.974
_diffrn_reflns_limit_h_max 14
_diffrn_reflns_limit_h_min -10
_diffrn_reflns_limit_k_max 16
_diffrn_reflns_limit_k_min -16
_diffrn_reflns_limit_l_max 13
_diffrn_reflns_limit_l_min -15
_diffrn_reflns_number 7847
_diffrn_reflns_point_group_measured_fraction_full 1.000
_diffrn_reflns_point_group_measured_fraction_max 0.974
_diffrn_reflns_theta_full 67.684
_diffrn_reflns_theta_max 73.533
_diffrn_reflns_theta_min 4.856
_diffrn_source 'micro-focus sealed X-ray tube'
_diffrn_source_type 'SuperNova (Cu) X-ray Source'
_exptl_absorpt_coefficient_mu 1.410
_exptl_absorpt_correction_T_max 1.00000
_exptl_absorpt_correction_T_min 0.39737
_exptl_absorpt_correction_type multi-scan
_exptl_absorpt_process_details
;
CrysAlisPro 1.171.38.43f (Rigaku Oxford Diffraction, 2015)
Empirical absorption correction using spherical harmonics,
 implemented in SCALE3 ABSPACK scaling algorithm.
;
_exptl_crystal_colour 'clear light colourless'
_exptl_crystal_density_diffrn 1.349
_exptl_crystal_description block
_exptl_crystal_F_000 856
_exptl_crystal_size_max 0.16
_exptl_crystal_size_mid 0.12
_exptl_crystal_size_min 0.11
_refine_diff_density_max 0.477
_refine_diff_density_min -0.522
_refine_diff_density_rms 0.081
_refine_ls_extinction_method none
_refine_ls_goodness_of_fit_ref 1.026
_refine_ls_hydrogen_treatment constr
_refine_ls_matrix_type full
_refine_ls_number_parameters 272
_refine_ls_number_reflns 3965
_refine_ls_number_restraints 0
_refine_ls_restrained_S_all 1.026
_refine_ls_R_factor_all 0.0547
_refine_ls_R_factor_gt 0.0512
_refine_ls_shift/su_max 0.000
_refine_ls_shift/su_mean 0.000
_refine_ls_structure_factor_coef Fsqd
_refine_ls_weighting_details 'w=1/[\s^2^(Fo^2^)+(0.0904P)^2^+0.4154P] where P=(Fo^2^+2Fc^2^)/3'
_refine_ls_weighting_scheme calc
_refine_ls_wR_factor_gt 0.1342
_refine_ls_wR_factor_ref 0.1402
_reflns_Friedel_coverage 0.000
_reflns_number_gt 3590
_reflns_number_total 3965
_reflns_threshold_expression 'I > 2\s(I)'
_cod_data_source_file d4cc03507k2.cif
_cod_data_source_block 27-sd
_cod_database_code 7133820
_shelx_shelxl_version_number 2018/3
_shelx_space_group_comment
;
The symmetry employed for this shelxl refinement is uniquely defined
by the following loop, which should always be used as a source of
symmetry information in preference to the above space-group names.
They are only intended as comments.
;
_olex2_refinement_description
;
1. Fixed Uiso
 At 1.2 times of:
  All C(H) groups
 At 1.5 times of:
  All C(H,H,H) groups
2.a Aromatic/amide H refined with riding coordinates:
 C1(H1), C2(H2), C3(H3), C4(H4), C11(H11), C12(H12), C14(H14), C16(H16),
 C17(H17), C18(H18), C19(H19), C20(H20), C22(H22), C23(H23), C24(H24), C25(H25),
  C26(H26)
2.b Idealised Me refined as rotating group:
 C27(H27A,H27B,H27C)
;
_olex2_date_sample_data_collection 2024-02-01
_olex2_submission_special_instructions 'No special instructions were received'
_oxdiff_exptl_absorpt_empirical_details
;
Empirical correction (ABSPACK) includes:
- Absorption correction using spherical harmonics
- Frame scaling
- Detector area scaling
;
_oxdiff_exptl_absorpt_empirical_full_max 2.326
_oxdiff_exptl_absorpt_empirical_full_min 0.484

loop_
_space_group_symop_operation_xyz
'x, y, z'
'-x+1/2, y+1/2, -z+1/2'
'-x, -y, -z'
'x-1/2, -y-1/2, z-1/2'

loop_
_atom_site_label
_atom_site_type_symbol
_atom_site_fract_x
_atom_site_fract_y
_atom_site_fract_z
_atom_site_U_iso_or_equiv
_atom_site_adp_type
_atom_site_occupancy
_atom_site_site_symmetry_order
_atom_site_calc_flag
_atom_site_refinement_flags_posn
_atom_site_refinement_flags_adp
_atom_site_refinement_flags_occupancy
_atom_site_disorder_assembly
_atom_site_disorder_group
P1 P 0.27372(3) 0.33916(3) 0.35152(3) 0.01793(15) Uani 1 1 d . . . . .
O1 O 0.28258(10) 0.25555(9) 0.42947(10) 0.0257(3) Uani 1 1 d . . . . .
F2 F 0.50704(10) 0.02014(8) 0.31244(11) 0.0437(3) Uani 1 1 d . . . . .
C1 C 0.54163(17) 0.56165(14) 0.12804(16) 0.0320(4) Uani 1 1 d . . . . .
H1 H 0.488772 0.612471 0.134448 0.038 Uiso 1 1 calc R U . . .
C2 C 0.64224(18) 0.58152(15) 0.08250(17) 0.0381(5) Uani 1 1 d . . . . .
H2 H 0.658972 0.645968 0.059431 0.046 Uiso 1 1 calc R U . . .
C3 C 0.71904(16) 0.50712(17) 0.07045(16) 0.0374(5) Uani 1 1 d . . . . .
H3 H 0.788377 0.520989 0.039388 0.045 Uiso 1 1 calc R U . . .
C4 C 0.69543(15) 0.41421(15) 0.10298(15) 0.0315(4) Uani 1 1 d . . . . .
H4 H 0.748069 0.363823 0.092668 0.038 Uiso 1 1 calc R U . . .
C5 C 0.59383(14) 0.39165(13) 0.15183(14) 0.0236(4) Uani 1 1 d . . . . .
C6 C 0.51616(14) 0.46699(13) 0.16520(13) 0.0228(4) Uani 1 1 d . . . . .
C7 C 0.41313(13) 0.44814(12) 0.21978(13) 0.0209(3) Uani 1 1 d . . . . .
C8 C 0.39570(13) 0.35899(12) 0.26828(13) 0.0186(3) Uani 1 1 d . . . . .
C9 C 0.47317(13) 0.27842(12) 0.25205(13) 0.0201(3) Uani 1 1 d . . . . .
C10 C 0.56894(13) 0.29404(13) 0.19014(13) 0.0228(4) Uani 1 1 d . . . . .
C11 C 0.63885(15) 0.21442(15) 0.16811(16) 0.0312(4) Uani 1 1 d . . . . .
H11 H 0.701373 0.224722 0.124269 0.037 Uiso 1 1 calc R U . . .
C12 C 0.61932(16) 0.12267(15) 0.20803(17) 0.0348(5) Uani 1 1 d . . . . .
H12 H 0.667269 0.069664 0.193195 0.042 Uiso 1 1 calc R U . . .
C13 C 0.52666(16) 0.11030(13) 0.27100(16) 0.0306(4) Uani 1 1 d . . . . .
C14 C 0.45409(15) 0.18305(13) 0.29245(15) 0.0256(4) Uani 1 1 d . . . . .
H14 H 0.390816 0.170039 0.334353 0.031 Uiso 1 1 calc R U . . .
C15 C 0.25446(13) 0.44947(12) 0.43095(13) 0.0213(3) Uani 1 1 d . . . . .
C16 C 0.15809(15) 0.50502(14) 0.42738(15) 0.0292(4) Uani 1 1 d . . . . .
H16 H 0.098130 0.486736 0.379703 0.035 Uiso 1 1 calc R U . . .
C17 C 0.14944(18) 0.58707(16) 0.49336(18) 0.0393(5) Uani 1 1 d . . . . .
H17 H 0.083913 0.625298 0.490373 0.047 Uiso 1 1 calc R U . . .
C18 C 0.23669(19) 0.61316(16) 0.56367(18) 0.0406(5) Uani 1 1 d . . . . .
H18 H 0.230786 0.669439 0.608666 0.049 Uiso 1 1 calc R U . . .
C19 C 0.33221(17) 0.55768(16) 0.56862(16) 0.0367(5) Uani 1 1 d . . . . .
H19 H 0.391743 0.575811 0.616906 0.044 Uiso 1 1 calc R U . . .
C20 C 0.34091(14) 0.47542(14) 0.50286(15) 0.0283(4) Uani 1 1 d . . . . .
H20 H 0.406080 0.436751 0.506981 0.034 Uiso 1 1 calc R U . . .
C21 C 0.15943(13) 0.32297(12) 0.25478(14) 0.0202(3) Uani 1 1 d . . . . .
C22 C 0.05561(14) 0.30183(13) 0.29474(15) 0.0276(4) Uani 1 1 d . . . . .
H22 H 0.044795 0.301278 0.371554 0.033 Uiso 1 1 calc R U . . .
C23 C -0.03203(15) 0.28157(15) 0.22261(18) 0.0336(4) Uani 1 1 d . . . . .
H23 H -0.103020 0.268138 0.250233 0.040 Uiso 1 1 calc R U . . .
C24 C -0.01680(15) 0.28077(14) 0.11053(17) 0.0335(4) Uani 1 1 d . . . . .
H24 H -0.077172 0.266965 0.061425 0.040 Uiso 1 1 calc R U . . .
C25 C 0.08638(17) 0.30011(16) 0.07046(16) 0.0363(5) Uani 1 1 d . . . . .
H25 H 0.097252 0.299003 -0.006332 0.044 Uiso 1 1 calc R U . . .
C26 C 0.17434(15) 0.32118(15) 0.14227(15) 0.0295(4) Uani 1 1 d . . . . .
H26 H 0.245205 0.334461 0.114284 0.035 Uiso 1 1 calc R U . . .
C27 C 0.32958(15) 0.53039(13) 0.21813(15) 0.0265(4) Uani 1 1 d . . . . .
H27A H 0.256196 0.504142 0.233017 0.040 Uiso 1 1 calc R U . . .
H27B H 0.327981 0.561734 0.145887 0.040 Uiso 1 1 calc R U . . .
H27C H 0.350462 0.578561 0.274435 0.040 Uiso 1 1 calc R U . . .

loop_
_atom_site_aniso_label
_atom_site_aniso_U_11
_atom_site_aniso_U_22
_atom_site_aniso_U_33
_atom_site_aniso_U_23
_atom_site_aniso_U_13
_atom_site_aniso_U_12
P1 0.0148(2) 0.0218(3) 0.0171(2) 0.00058(14) -0.00001(16) -0.00001(14)
O1 0.0244(6) 0.0294(6) 0.0234(6) 0.0059(5) 0.0012(5) 0.0018(5)
F2 0.0516(7) 0.0210(6) 0.0585(8) 0.0031(5) 0.0024(6) 0.0050(5)
C1 0.0365(10) 0.0273(9) 0.0325(10) -0.0009(7) 0.0086(8) -0.0046(8)
C2 0.0455(12) 0.0350(10) 0.0344(10) -0.0012(8) 0.0130(9) -0.0170(9)
C3 0.0281(9) 0.0535(13) 0.0311(10) -0.0034(9) 0.0104(8) -0.0139(9)
C4 0.0231(8) 0.0443(11) 0.0275(9) -0.0017(8) 0.0063(7) -0.0023(8)
C5 0.0196(8) 0.0324(9) 0.0188(8) -0.0041(7) -0.0009(6) -0.0022(7)
C6 0.0232(8) 0.0258(9) 0.0196(8) -0.0033(6) 0.0013(6) -0.0034(7)
C7 0.0212(8) 0.0227(8) 0.0189(8) -0.0027(6) 0.0002(6) -0.0003(6)
C8 0.0150(7) 0.0229(8) 0.0177(8) -0.0022(6) -0.0007(6) 0.0005(6)
C9 0.0186(7) 0.0226(8) 0.0190(8) -0.0033(6) -0.0031(6) 0.0002(6)
C10 0.0187(8) 0.0289(9) 0.0207(8) -0.0046(7) -0.0019(6) 0.0014(7)
C11 0.0261(9) 0.0365(10) 0.0312(10) -0.0073(8) 0.0038(7) 0.0077(8)
C12 0.0337(10) 0.0319(10) 0.0388(11) -0.0084(8) 0.0007(8) 0.0133(8)
C13 0.0365(10) 0.0215(8) 0.0336(10) -0.0033(7) -0.0039(8) 0.0026(7)
C14 0.0254(9) 0.0238(8) 0.0274(9) -0.0029(7) -0.0011(7) 0.0004(7)
C15 0.0212(8) 0.0251(8) 0.0179(8) -0.0009(6) 0.0039(6) -0.0012(6)
C16 0.0255(9) 0.0323(9) 0.0298(9) -0.0037(7) 0.0023(7) 0.0017(7)
C17 0.0407(11) 0.0366(11) 0.0412(11) -0.0066(9) 0.0095(9) 0.0095(9)
C18 0.0545(13) 0.0336(10) 0.0343(11) -0.0134(8) 0.0106(9) -0.0050(9)
C19 0.0417(11) 0.0412(11) 0.0271(10) -0.0092(8) -0.0003(8) -0.0105(9)
C20 0.0250(9) 0.0352(10) 0.0247(9) -0.0023(7) -0.0006(7) -0.0030(7)
C21 0.0179(8) 0.0192(8) 0.0233(8) -0.0002(6) -0.0023(6) 0.0010(6)
C22 0.0235(8) 0.0305(9) 0.0288(9) 0.0009(7) 0.0025(7) -0.0029(7)
C23 0.0186(8) 0.0371(10) 0.0450(11) -0.0013(9) -0.0023(8) -0.0042(7)
C24 0.0266(9) 0.0331(10) 0.0399(11) -0.0066(8) -0.0131(8) 0.0001(8)
C25 0.0340(10) 0.0495(12) 0.0249(10) -0.0054(8) -0.0075(8) 0.0001(9)
C26 0.0222(9) 0.0423(10) 0.0238(9) -0.0021(8) -0.0016(7) -0.0028(8)
C27 0.0285(9) 0.0247(9) 0.0264(9) 0.0029(7) 0.0051(7) 0.0033(7)

loop_
_atom_type_symbol
_atom_type_description
_atom_type_scat_dispersion_real
_atom_type_scat_dispersion_imag
_atom_type_scat_source
C C 0.0181 0.0091 'International Tables Vol C Tables 4.2.6.8 and 6.1.1.4'
H H 0.0000 0.0000 'International Tables Vol C Tables 4.2.6.8 and 6.1.1.4'
F F 0.0727 0.0534 'International Tables Vol C Tables 4.2.6.8 and 6.1.1.4'
O O 0.0492 0.0322 'International Tables Vol C Tables 4.2.6.8 and 6.1.1.4'
P P 0.2955 0.4335 'International Tables Vol C Tables 4.2.6.8 and 6.1.1.4'

loop_
_geom_angle_atom_site_label_1
_geom_angle_atom_site_label_2
_geom_angle_atom_site_label_3
_geom_angle
_geom_angle_site_symmetry_1
_geom_angle_site_symmetry_3
_geom_angle_publ_flag
O1 P1 C8 115.00(7) . . ?
O1 P1 C15 107.87(7) . . ?
O1 P1 C21 111.23(7) . . ?
C15 P1 C8 106.89(7) . . ?
C21 P1 C8 105.64(8) . . ?
C21 P1 C15 110.10(8) . . ?
C2 C1 H1 119.5 . . ?
C2 C1 C6 120.95(18) . . ?
C6 C1 H1 119.5 . . ?
C1 C2 H2 120.0 . . ?
C1 C2 C3 119.92(19) . . ?
C3 C2 H2 120.0 . . ?
C2 C3 H3 119.8 . . ?
C4 C3 C2 120.39(17) . . ?
C4 C3 H3 119.8 . . ?
C3 C4 H4 119.4 . . ?
C3 C4 C5 121.15(18) . . ?
C5 C4 H4 119.4 . . ?
C4 C5 C10 121.85(16) . . ?
C6 C5 C4 118.66(17) . . ?
C6 C5 C10 119.48(15) . . ?
C1 C6 C7 120.59(16) . . ?
C5 C6 C1 118.89(16) . . ?
C5 C6 C7 120.49(15) . . ?
C6 C7 C27 116.33(15) . . ?
C8 C7 C6 119.93(15) . . ?
C8 C7 C27 123.74(14) . . ?
C7 C8 P1 120.33(12) . . ?
C7 C8 C9 120.22(14) . . ?
C9 C8 P1 119.43(12) . . ?
C10 C9 C8 119.65(15) . . ?
C14 C9 C8 122.38(15) . . ?
C14 C9 C10 117.92(15) . . ?
C9 C10 C5 119.42(15) . . ?
C11 C10 C5 121.29(16) . . ?
C11 C10 C9 119.28(16) . . ?
C10 C11 H11 119.0 . . ?
C12 C11 C10 122.02(18) . . ?
C12 C11 H11 119.0 . . ?
C11 C12 H12 121.3 . . ?
C11 C12 C13 117.33(17) . . ?
C13 C12 H12 121.3 . . ?
F2 C13 C12 118.04(16) . . ?
F2 C13 C14 118.28(18) . . ?
C14 C13 C12 123.67(18) . . ?
C9 C14 H14 120.1 . . ?
C13 C14 C9 119.72(17) . . ?
C13 C14 H14 120.1 . . ?
C16 C15 P1 124.00(13) . . ?
C20 C15 P1 116.33(13) . . ?
C20 C15 C16 119.59(16) . . ?
C15 C16 H16 119.9 . . ?
C17 C16 C15 120.11(17) . . ?
C17 C16 H16 119.9 . . ?
C16 C17 H17 120.1 . . ?
C18 C17 C16 119.87(19) . . ?
C18 C17 H17 120.1 . . ?
C17 C18 H18 119.8 . . ?
C19 C18 C17 120.35(18) . . ?
C19 C18 H18 119.8 . . ?
C18 C19 H19 120.1 . . ?
C18 C19 C20 119.86(18) . . ?
C20 C19 H19 120.1 . . ?
C15 C20 H20 119.9 . . ?
C19 C20 C15 120.19(17) . . ?
C19 C20 H20 119.9 . . ?
C22 C21 P1 118.61(13) . . ?
C26 C21 P1 121.90(13) . . ?
C26 C21 C22 119.16(16) . . ?
C21 C22 H22 120.0 . . ?
C23 C22 C21 120.08(17) . . ?
C23 C22 H22 120.0 . . ?
C22 C23 H23 119.8 . . ?
C24 C23 C22 120.44(18) . . ?
C24 C23 H23 119.8 . . ?
C23 C24 H24 120.1 . . ?
C25 C24 C23 119.76(17) . . ?
C25 C24 H24 120.1 . . ?
C24 C25 H25 120.0 . . ?
C24 C25 C26 120.08(19) . . ?
C26 C25 H25 120.0 . . ?
C21 C26 H26 119.8 . . ?
C25 C26 C21 120.47(18) . . ?
C25 C26 H26 119.8 . . ?
C7 C27 H27A 109.5 . . ?
C7 C27 H27B 109.5 . . ?
C7 C27 H27C 109.5 . . ?
H27A C27 H27B 109.5 . . ?
H27A C27 H27C 109.5 . . ?
H27B C27 H27C 109.5 . . ?

loop_
_geom_bond_atom_site_label_1
_geom_bond_atom_site_label_2
_geom_bond_distance
_geom_bond_site_symmetry_2
_geom_bond_publ_flag
P1 O1 1.4901(12) . ?
P1 C8 1.8365(16) . ?
P1 C15 1.8133(17) . ?
P1 C21 1.8051(16) . ?
F2 C13 1.358(2) . ?
C1 H1 0.9500 . ?
C1 C2 1.380(3) . ?
C1 C6 1.410(2) . ?
C2 H2 0.9500 . ?
C2 C3 1.390(3) . ?
C3 H3 0.9500 . ?
C3 C4 1.366(3) . ?
C4 H4 0.9500 . ?
C4 C5 1.416(2) . ?
C5 C6 1.408(2) . ?
C5 C10 1.451(2) . ?
C6 C7 1.454(2) . ?
C7 C8 1.375(2) . ?
C7 C27 1.513(2) . ?
C8 C9 1.465(2) . ?
C9 C10 1.418(2) . ?
C9 C14 1.417(2) . ?
C10 C11 1.411(2) . ?
C11 H11 0.9500 . ?
C11 C12 1.371(3) . ?
C12 H12 0.9500 . ?
C12 C13 1.388(3) . ?
C13 C14 1.359(3) . ?
C14 H14 0.9500 . ?
C15 C16 1.392(2) . ?
C15 C20 1.391(2) . ?
C16 H16 0.9500 . ?
C16 C17 1.388(3) . ?
C17 H17 0.9500 . ?
C17 C18 1.387(3) . ?
C18 H18 0.9500 . ?
C18 C19 1.383(3) . ?
C19 H19 0.9500 . ?
C19 C20 1.389(3) . ?
C20 H20 0.9500 . ?
C21 C22 1.391(2) . ?
C21 C26 1.390(3) . ?
C22 H22 0.9500 . ?
C22 C23 1.386(3) . ?
C23 H23 0.9500 . ?
C23 C24 1.385(3) . ?
C24 H24 0.9500 . ?
C24 C25 1.380(3) . ?
C25 H25 0.9500 . ?
C25 C26 1.389(3) . ?
C26 H26 0.9500 . ?
C27 H27A 0.9800 . ?
C27 H27B 0.9800 . ?
C27 H27C 0.9800 . ?

loop_
_geom_torsion_atom_site_label_1
_geom_torsion_atom_site_label_2
_geom_torsion_atom_site_label_3
_geom_torsion_atom_site_label_4
_geom_torsion
_geom_torsion_site_symmetry_1
_geom_torsion_site_symmetry_2
_geom_torsion_site_symmetry_3
_geom_torsion_site_symmetry_4
_geom_torsion_publ_flag
P1 C8 C9 C10 -178.43(11) . . . . ?
P1 C8 C9 C14 4.2(2) . . . . ?
P1 C15 C16 C17 178.22(15) . . . . ?
P1 C15 C20 C19 -178.63(14) . . . . ?
P1 C21 C22 C23 -175.04(14) . . . . ?
P1 C21 C26 C25 174.35(16) . . . . ?
O1 P1 C8 C7 -159.74(12) . . . . ?
O1 P1 C8 C9 21.52(15) . . . . ?
O1 P1 C15 C16 -113.34(15) . . . . ?
O1 P1 C15 C20 63.49(15) . . . . ?
O1 P1 C21 C22 51.61(16) . . . . ?
O1 P1 C21 C26 -121.74(15) . . . . ?
F2 C13 C14 C9 178.90(15) . . . . ?
C1 C2 C3 C4 0.3(3) . . . . ?
C1 C6 C7 C8 -171.47(16) . . . . ?
C1 C6 C7 C27 9.1(2) . . . . ?
C2 C1 C6 C5 -2.1(3) . . . . ?
C2 C1 C6 C7 175.81(17) . . . . ?
C2 C3 C4 C5 -1.4(3) . . . . ?
C3 C4 C5 C6 0.8(3) . . . . ?
C3 C4 C5 C10 -177.93(17) . . . . ?
C4 C5 C6 C1 0.9(2) . . . . ?
C4 C5 C6 C7 -176.97(15) . . . . ?
C4 C5 C10 C9 171.17(15) . . . . ?
C4 C5 C10 C11 -8.1(3) . . . . ?
C5 C6 C7 C8 6.4(2) . . . . ?
C5 C6 C7 C27 -172.99(15) . . . . ?
C5 C10 C11 C12 176.89(17) . . . . ?
C6 C1 C2 C3 1.5(3) . . . . ?
C6 C5 C10 C9 -7.5(2) . . . . ?
C6 C5 C10 C11 173.20(16) . . . . ?
C6 C7 C8 P1 172.60(12) . . . . ?
C6 C7 C8 C9 -8.7(2) . . . . ?
C7 C8 C9 C10 2.8(2) . . . . ?
C7 C8 C9 C14 -174.56(15) . . . . ?
C8 P1 C15 C16 122.47(15) . . . . ?
C8 P1 C15 C20 -60.70(15) . . . . ?
C8 P1 C21 C22 177.03(14) . . . . ?
C8 P1 C21 C26 3.68(17) . . . . ?
C8 C9 C10 C5 5.3(2) . . . . ?
C8 C9 C10 C11 -175.39(15) . . . . ?
C8 C9 C14 C13 177.31(16) . . . . ?
C9 C10 C11 C12 -2.4(3) . . . . ?
C10 C5 C6 C1 179.71(16) . . . . ?
C10 C5 C6 C7 1.8(2) . . . . ?
C10 C9 C14 C13 -0.1(2) . . . . ?
C10 C11 C12 C13 0.5(3) . . . . ?
C11 C12 C13 F2 -179.09(17) . . . . ?
C11 C12 C13 C14 1.6(3) . . . . ?
C12 C13 C14 C9 -1.8(3) . . . . ?
C14 C9 C10 C5 -177.16(15) . . . . ?
C14 C9 C10 C11 2.1(2) . . . . ?
C15 P1 C8 C7 -40.04(15) . . . . ?
C15 P1 C8 C9 141.22(12) . . . . ?
C15 P1 C21 C22 -67.91(15) . . . . ?
C15 P1 C21 C26 118.74(15) . . . . ?
C15 C16 C17 C18 -0.6(3) . . . . ?
C16 C15 C20 C19 -1.6(3) . . . . ?
C16 C17 C18 C19 -0.2(3) . . . . ?
C17 C18 C19 C20 0.0(3) . . . . ?
C18 C19 C20 C15 0.9(3) . . . . ?
C20 C15 C16 C17 1.5(3) . . . . ?
C21 P1 C8 C7 77.21(14) . . . . ?
C21 P1 C8 C9 -101.54(13) . . . . ?
C21 P1 C15 C16 8.20(18) . . . . ?
C21 P1 C15 C20 -174.97(13) . . . . ?
C21 C22 C23 C24 0.9(3) . . . . ?
C22 C21 C26 C25 1.0(3) . . . . ?
C22 C23 C24 C25 0.1(3) . . . . ?
C23 C24 C25 C26 -0.6(3) . . . . ?
C24 C25 C26 C21 0.0(3) . . . . ?
C26 C21 C22 C23 -1.5(3) . . . . ?
C27 C7 C8 P1 -8.0(2) . . . . ?
C27 C7 C8 C9 170.70(15) . . . . ?
